data_2210360
loop_
_publ_author_name
'Odaba\,so\(glu, Mustafa'
'B\"uy\"ukg\"ung\"or, Orhan'

_publ_section_title
;
 3-(4-Fluoroanilino)isobenzofuran-1(3<i>H</i>)-one
;
_journal_coeditor_code OM2039
_journal_issue 9
_journal_name_full 'Acta Crystallographica Section E'
_journal_page_first o4138
_journal_page_last o4139
_journal_paper_doi 10.1107/S1600536806031783
_journal_volume 62
_journal_year 2006
_chemical_formula_iupac 'C14 H10 F N O2'
_chemical_formula_moiety 'C14 H10 F N O2'
_chemical_formula_sum 'C14 H10 F N O2'
_chemical_formula_weight 243.23
_chemical_name_common 3-(4-fluoroanilino)phthalide
_chemical_name_systematic
;
3-(4-fluoroanilino)isobenzofuran-1(3H)-one
;
_space_group_IT_number 2
_symmetry_cell_setting triclinic
_symmetry_space_group_name_Hall '-P 1'
_symmetry_space_group_name_H-M 'P -1'
_atom_sites_solution_hydrogens geom
_atom_sites_solution_primary direct
_atom_sites_solution_secondary difmap
_audit_creation_method SHELXL-97
_cell_angle_alpha 91.433(9)
_cell_angle_beta 93.906(9)
_cell_angle_gamma 104.300(9)
_cell_formula_units_Z 2
_cell_length_a 7.0041(8)
_cell_length_b 8.1023(9)
_cell_length_c 10.2114(12)
_cell_measurement_reflns_used 5837
_cell_measurement_temperature 296
_cell_measurement_theta_max 27.87
_cell_measurement_theta_min 3.21
_cell_volume 559.71(11)
_computing_cell_refinement X-AREA
_computing_data_collection 'X-AREA (Stoe & Cie, 2002)'
_computing_data_reduction 'X-RED32 (Stoe & Cie, 2002)'
_computing_molecular_graphics 'ORTEP-3 for Windows (Farrugia, 1997)'
_computing_publication_material 'WinGX (Farrugia, 1999)'
_computing_structure_refinement 'SHELXL97 (Sheldrick, 1997)'
_computing_structure_solution 'SHELXS97 (Sheldrick, 1990)'
_diffrn_ambient_temperature 296
_diffrn_detector_area_resol_mean 6.67
_diffrn_measured_fraction_theta_full 0.999
_diffrn_measured_fraction_theta_max 0.999
_diffrn_measurement_device '2-circle goniometer'
_diffrn_measurement_device_type 'Stoe IPDS-2'
_diffrn_measurement_method \w
_diffrn_radiation_monochromator 'plane graphite'
_diffrn_radiation_type MoK\a
_diffrn_radiation_wavelength 0.71073
_diffrn_reflns_av_R_equivalents 0.0856
_diffrn_reflns_av_sigmaI/netI 0.0629
_diffrn_reflns_limit_h_max 8
_diffrn_reflns_limit_h_min -8
_diffrn_reflns_limit_k_max 9
_diffrn_reflns_limit_k_min -9
_diffrn_reflns_limit_l_max 12
_diffrn_reflns_limit_l_min -12
_diffrn_reflns_number 7292
_diffrn_reflns_theta_full 26.00
_diffrn_reflns_theta_max 26.00
_diffrn_reflns_theta_min 3.21
_diffrn_standards_number 0
_exptl_absorpt_coefficient_mu 0.108
_exptl_absorpt_correction_T_max 0.9883
_exptl_absorpt_correction_T_min 0.9634
_exptl_absorpt_correction_type integration
_exptl_absorpt_process_details '(X-RED32; Stoe & Cie, 2002)'
_exptl_crystal_colour colorless
_exptl_crystal_density_diffrn 1.443
_exptl_crystal_density_method 'not measured'
_exptl_crystal_description prism
_exptl_crystal_F_000 252
_exptl_crystal_size_max 0.480
_exptl_crystal_size_mid 0.240
_exptl_crystal_size_min 0.110
_refine_diff_density_max 0.159
_refine_diff_density_min -0.176
_refine_ls_extinction_method none
_refine_ls_goodness_of_fit_ref 1.004
_refine_ls_hydrogen_treatment mixed
_refine_ls_matrix_type full
_refine_ls_number_parameters 167
_refine_ls_number_reflns 2202
_refine_ls_number_restraints 0
_refine_ls_restrained_S_all 1.004
_refine_ls_R_factor_all 0.0747
_refine_ls_R_factor_gt 0.0498
_refine_ls_shift/su_max 0.000
_refine_ls_shift/su_mean 0.000
_refine_ls_structure_factor_coef Fsqd
_refine_ls_weighting_details 'calc w=1/[\s^2^(Fo^2^)+(0.0718P)^2^] where P=(Fo^2^+2Fc^2^)/3'
_refine_ls_weighting_scheme calc
_refine_ls_wR_factor_gt 0.1227
_refine_ls_wR_factor_ref 0.1333
_reflns_number_gt 1475
_reflns_number_total 2202
_reflns_threshold_expression I>2\s(I)
_cod_data_source_file om2039.cif
_cod_data_source_block I
_cod_depositor_comments
;
The following automatic conversions were performed:
'_symmetry_cell_setting' value 'Triclinic' changed to 'triclinic'
according to '/home/saulius/struct/CIF-dictionaries/cif_core.dic'
dictionary named 'cif_core.dic' version 2.4.1 from 2010-06-29.

Automatic conversion script
Id: cif_fix_enum 1527 2010-12-29 10:47:43Z saulius 

The following automatic conversions were performed:

'_symmetry_cell_setting' value 'Triclinic' changed to 'triclinic'
according to /home/saulius/struct/CIF-dictionaries/cif_core.dic
dictionary named 'cif_core.dic' version 2.4.1 from 2010-06-29.

Automatic conversion script
Id: cif_fix_values 1715 2011-07-08 13:25:40Z adriana 
;
_cod_database_code 2210360
_cod_database_fobs_code 2210360

loop_
_symmetry_equiv_pos_as_xyz
'x, y, z'
'-x, -y, -z'

loop_
_atom_site_type_symbol
_atom_site_label
_atom_site_fract_x
_atom_site_fract_y
_atom_site_fract_z
_atom_site_U_iso_or_equiv
_atom_site_adp_type
_atom_site_calc_flag
_atom_site_refinement_flags
_atom_site_occupancy
C C1 0.2513(3) 0.4589(2) 0.55093(19) 0.0478(4) Uani d . 1
C C2 0.2533(3) 0.2814(2) 0.52252(19) 0.0472(4) Uani d . 1
C C3 0.2825(3) 0.1574(3) 0.6068(2) 0.0580(5) Uani d . 1
H H3 0.3079 0.1809 0.6968 0.070 Uiso calc R 1
C C4 0.2727(3) -0.0019(3) 0.5528(2) 0.0638(6) Uani d . 1
H H4 0.2887 -0.0887 0.6071 0.077 Uiso calc R 1
C C5 0.2392(3) -0.0342(3) 0.4189(2) 0.0629(6) Uani d . 1
H H5 0.2351 -0.1426 0.3845 0.075 Uiso calc R 1
C C6 0.2116(3) 0.0898(2) 0.3344(2) 0.0557(5) Uani d . 1
H H6 0.1903 0.0672 0.2441 0.067 Uiso calc R 1
C C7 0.2170(3) 0.2479(2) 0.38889(19) 0.0463(4) Uani d . 1
C C8 0.1799(3) 0.4028(2) 0.32502(18) 0.0477(5) Uani d . 1
H H8 0.0418 0.3779 0.2894 0.057 Uiso calc R 1
C C9 0.2712(3) 0.5906(2) 0.14299(17) 0.0456(4) Uani d . 1
C C10 0.4181(3) 0.6646(2) 0.0633(2) 0.0558(5) Uani d . 1
H H10 0.5386 0.6354 0.0712 0.067 Uiso calc R 1
C C11 0.3894(4) 0.7811(3) -0.0277(2) 0.0666(6) Uani d . 1
H H11 0.4876 0.8284 -0.0824 0.080 Uiso calc R 1
C C12 0.2140(4) 0.8249(3) -0.0353(2) 0.0632(6) Uani d . 1
C C13 0.0670(3) 0.7590(3) 0.0429(2) 0.0612(6) Uani d . 1
H H13 -0.0510 0.7924 0.0359 0.073 Uiso calc R 1
C C14 0.0959(3) 0.6411(3) 0.13331(19) 0.0542(5) Uani d . 1
H H14 -0.0031 0.5956 0.1879 0.065 Uiso calc R 1
N N1 0.3027(3) 0.4624(2) 0.22547(16) 0.0513(4) Uani d . 1
O O1 0.2815(2) 0.53909(19) 0.65512(14) 0.0610(4) Uani d . 1
O O2 0.2102(2) 0.52957(16) 0.43813(13) 0.0522(4) Uani d . 1
F F1 0.1839(3) 0.9402(2) -0.12504(15) 0.0965(5) Uani d . 1
H H1 0.422(3) 0.459(3) 0.2447(19) 0.050(5) Uiso d . 1

loop_
_atom_site_aniso_label
_atom_site_aniso_U_11
_atom_site_aniso_U_22
_atom_site_aniso_U_33
_atom_site_aniso_U_12
_atom_site_aniso_U_13
_atom_site_aniso_U_23
C1 0.0415(10) 0.0514(10) 0.0509(11) 0.0118(8) 0.0049(8) 0.0040(9)
C2 0.0390(10) 0.0483(10) 0.0546(11) 0.0102(8) 0.0047(8) 0.0102(8)
C3 0.0501(12) 0.0630(13) 0.0619(13) 0.0142(10) 0.0045(9) 0.0207(10)
C4 0.0535(13) 0.0542(13) 0.0864(17) 0.0162(10) 0.0054(11) 0.0276(11)
C5 0.0554(13) 0.0432(11) 0.0916(17) 0.0153(9) 0.0038(11) 0.0076(10)
C6 0.0517(12) 0.0475(11) 0.0663(13) 0.0107(9) 0.0004(9) -0.0002(9)
C7 0.0399(10) 0.0449(10) 0.0539(11) 0.0101(8) 0.0020(8) 0.0079(8)
C8 0.0472(11) 0.0472(10) 0.0487(11) 0.0126(8) 0.0011(8) 0.0041(8)
C9 0.0543(11) 0.0426(9) 0.0405(9) 0.0144(8) -0.0017(8) -0.0004(7)
C10 0.0617(13) 0.0504(11) 0.0577(12) 0.0171(10) 0.0081(9) 0.0054(9)
C11 0.0823(17) 0.0584(12) 0.0601(13) 0.0155(12) 0.0169(11) 0.0132(10)
C12 0.0886(17) 0.0513(11) 0.0511(12) 0.0214(11) -0.0030(11) 0.0122(9)
C13 0.0670(14) 0.0602(12) 0.0607(13) 0.0262(11) -0.0058(10) 0.0071(10)
C14 0.0561(12) 0.0578(11) 0.0521(11) 0.0200(10) 0.0051(9) 0.0078(9)
N1 0.0492(10) 0.0574(10) 0.0512(9) 0.0203(8) 0.0032(7) 0.0106(7)
O1 0.0570(9) 0.0697(9) 0.0567(9) 0.0180(7) 0.0022(7) -0.0044(7)
O2 0.0614(9) 0.0458(7) 0.0528(8) 0.0190(6) 0.0049(6) 0.0071(6)
F1 0.1258(14) 0.0879(10) 0.0835(10) 0.0382(9) 0.0045(9) 0.0439(8)

loop_
_atom_type_symbol
_atom_type_description
_atom_type_scat_dispersion_real
_atom_type_scat_dispersion_imag
_atom_type_scat_source
C C 0.0033 0.0016 'International Tables Vol C Tables 4.2.6.8 and 6.1.1.4'
H H 0.0000 0.0000 'International Tables Vol C Tables 4.2.6.8 and 6.1.1.4'
N N 0.0061 0.0033 'International Tables Vol C Tables 4.2.6.8 and 6.1.1.4'
O O 0.0106 0.0060 'International Tables Vol C Tables 4.2.6.8 and 6.1.1.4'
F F 0.0171 0.0103 'International Tables Vol C Tables 4.2.6.8 and 6.1.1.4'

loop_
_geom_angle_atom_site_label_1
_geom_angle_atom_site_label_2
_geom_angle_atom_site_label_3
_geom_angle
_geom_angle_publ_flag
O1 C1 O2 121.79(18) y
O1 C1 C2 129.23(18) y
O2 C1 C2 108.97(16) ?
C7 C2 C3 121.58(19) ?
C7 C2 C1 108.42(16) ?
C3 C2 C1 130.00(19) ?
C4 C3 C2 117.6(2) ?
C4 C3 H3 121.2 ?
C2 C3 H3 121.2 ?
C3 C4 C5 120.68(19) ?
C3 C4 H4 119.7 ?
C5 C4 H4 119.7 ?
C4 C5 C6 121.8(2) ?
C4 C5 H5 119.1 ?
C6 C5 H5 119.1 ?
C7 C6 C5 117.4(2) ?
C7 C6 H6 121.3 ?
C5 C6 H6 121.3 ?
C6 C7 C2 120.86(18) ?
C6 C7 C8 129.85(18) ?
C2 C7 C8 109.24(16) ?
N1 C8 O2 111.97(15) y
N1 C8 C7 114.57(16) ?
O2 C8 C7 102.66(14) ?
N1 C8 H8 109.1 ?
O2 C8 H8 109.1 ?
C7 C8 H8 109.1 ?
C10 C9 C14 118.39(18) ?
C10 C9 N1 118.62(17) ?
C14 C9 N1 122.92(18) ?
C11 C10 C9 121.3(2) ?
C11 C10 H10 119.4 ?
C9 C10 H10 119.4 ?
C12 C11 C10 118.3(2) ?
C12 C11 H11 120.9 ?
C10 C11 H11 120.9 ?
C11 C12 C13 122.66(19) ?
C11 C12 F1 118.8(2) ?
C13 C12 F1 118.6(2) ?
C12 C13 C14 118.8(2) ?
C12 C13 H13 120.6 ?
C14 C13 H13 120.6 ?
C9 C14 C13 120.5(2) ?
C9 C14 H14 119.7 ?
C13 C14 H14 119.7 ?
C8 N1 C9 122.22(16) ?
C8 N1 H1 112.5(14) ?
C9 N1 H1 117.3(14) ?
C1 O2 C8 110.63(14) ?

loop_
_geom_bond_atom_site_label_1
_geom_bond_atom_site_label_2
_geom_bond_distance
_geom_bond_publ_flag
C1 O1 1.211(2) y
C1 O2 1.344(2) y
C1 C2 1.464(3) ?
C2 C7 1.378(3) y
C2 C3 1.383(3) ?
C3 C4 1.375(3) ?
C3 H3 0.9300 ?
C4 C5 1.379(3) ?
C4 H4 0.9300 ?
C5 C6 1.381(3) ?
C5 H5 0.9300 ?
C6 C7 1.375(3) ?
C6 H6 0.9300 ?
C7 C8 1.499(2) ?
C8 N1 1.395(2) ?
C8 O2 1.495(2) ?
C8 H8 0.9800 ?
C9 C10 1.383(3) ?
C9 C14 1.385(3) ?
C9 N1 1.404(2) y
C10 C11 1.381(3) ?
C10 H10 0.9300 ?
C11 C12 1.358(3) ?
C11 H11 0.9300 ?
C12 C13 1.358(3) ?
C12 F1 1.368(2) ?
C13 C14 1.385(3) ?
C13 H13 0.9300 ?
C14 H14 0.9300 ?
N1 H1 0.85(2) ?

loop_
_geom_hbond_atom_site_label_D
_geom_hbond_atom_site_label_H
_geom_hbond_atom_site_label_A
_geom_hbond_site_symmetry_A
_geom_hbond_distance_DH
_geom_hbond_distance_HA
_geom_hbond_distance_DA
_geom_hbond_angle_DHA
N1 H1 O1 2_666 0.85(2) 2.25(2) 3.082(2) 166.2(18)

loop_
_geom_torsion_atom_site_label_1
_geom_torsion_atom_site_label_2
_geom_torsion_atom_site_label_3
_geom_torsion_atom_site_label_4
_geom_torsion
O1 C1 C2 C7 -177.98(19)
O2 C1 C2 C7 1.5(2)
O1 C1 C2 C3 2.7(3)
O2 C1 C2 C3 -177.8(2)
C7 C2 C3 C4 -0.5(3)
C1 C2 C3 C4 178.75(18)
C2 C3 C4 C5 1.4(3)
C3 C4 C5 C6 -0.9(3)
C4 C5 C6 C7 -0.6(3)
C5 C6 C7 C2 1.5(3)
C5 C6 C7 C8 -175.63(19)
C3 C2 C7 C6 -1.0(3)
C1 C2 C7 C6 179.60(17)
C3 C2 C7 C8 176.66(18)
C1 C2 C7 C8 -2.7(2)
C6 C7 C8 N1 -58.1(3)
C2 C7 C8 N1 124.45(18)
C6 C7 C8 O2 -179.77(18)
C2 C7 C8 O2 2.83(19)
C14 C9 C10 C11 -2.6(3)
N1 C9 C10 C11 174.53(18)
C9 C10 C11 C12 1.5(3)
C10 C11 C12 C13 0.1(3)
C10 C11 C12 F1 180.0(2)
C11 C12 C13 C14 -0.6(3)
F1 C12 C13 C14 179.51(19)
C10 C9 C14 C13 2.0(3)
N1 C9 C14 C13 -174.97(18)
C12 C13 C14 C9 -0.4(3)
O2 C8 N1 C9 -72.7(2)
C7 C8 N1 C9 170.92(16)
C10 C9 N1 C8 168.26(18)
C14 C9 N1 C8 -14.8(3)
O1 C1 O2 C8 179.91(17)
C2 C1 O2 C8 0.41(19)
N1 C8 O2 C1 -125.31(16)
C7 C8 O2 C1 -1.94(18)

loop_
_cod_related_entry_id
_cod_related_entry_database
_cod_related_entry_code
1 ChemSpider 507582
